data_4115317
loop_
_publ_author_name
'Katharine E. Stitzer'
'Mark D. Smith'
'William R. Gemmill'
'Hans-Conrad zur Loye'

_publ_section_title
;
 Novel Mixed-Valent (V/VI) Triple Perovskite Ruthenates: Observation of a
 Complex Low-Temperature Structural and Magnetic Transition
;
_journal_name_full 'Journal of the American Chemical Society'
_journal_page_first 13877
_journal_page_last 13885
_journal_paper_doi 10.1021/ja0271781
_journal_volume 124
_journal_year 2002
_chemical_formula_sum 'Ba3 Na O9 Ru2'
_chemical_formula_weight 781.15
_chemical_name_systematic
; 
 ? 
;
_space_group_IT_number 63
_symmetry_cell_setting orthorhombic
_symmetry_space_group_name_Hall '-C 2c 2'
_symmetry_space_group_name_H-M 'C m c m'
_atom_sites_solution_hydrogens geom
_atom_sites_solution_primary direct
_atom_sites_solution_secondary difmap
_audit_creation_method SHELXL-97
_cell_angle_alpha 90.00
_cell_angle_beta 90.00
_cell_angle_gamma 90.00
_cell_formula_units_Z 16
_cell_length_a 11.7282(8)
_cell_length_b 20.3541(13)
_cell_length_c 14.4856(10)
_cell_measurement_reflns_used 9637
_cell_measurement_temperature 173(2)
_cell_measurement_theta_max 33.325
_cell_measurement_theta_min 2.446
_cell_volume 3458.0(4)
_computing_cell_refinement 'SAINT+ NT V6.02a (Bruker, 1998)'
_computing_data_collection 'SMART NT V5.624 (Bruker, 1998)'
_computing_data_reduction 'SAINT+ NT V6.02a'
_computing_molecular_graphics 'SHELXTL V5.1 (Sheldrick, 1997)'
_computing_publication_material 'SHELXTL V5.1'
_computing_structure_refinement 'SHELXL-97 (Sheldrick, 1997)'
_computing_structure_solution 'SHELXS-97 (Sheldrick, 1990)'
_diffrn_ambient_temperature 173(2)
_diffrn_measured_fraction_theta_full 0.917
_diffrn_measured_fraction_theta_max 0.917
_diffrn_measurement_device_type 'Bruker SMART APEX CCD diffractometer'
_diffrn_measurement_method 'omega scans'
_diffrn_radiation_monochromator graphite
_diffrn_radiation_source 'fine-focus sealed tube'
_diffrn_radiation_type MoK\a
_diffrn_radiation_wavelength 0.71073
_diffrn_reflns_av_R_equivalents 0.0411
_diffrn_reflns_av_sigmaI/netI 0.0248
_diffrn_reflns_limit_h_max 15
_diffrn_reflns_limit_h_min -15
_diffrn_reflns_limit_k_max 30
_diffrn_reflns_limit_k_min -29
_diffrn_reflns_limit_l_max 21
_diffrn_reflns_limit_l_min -21
_diffrn_reflns_number 15644
_diffrn_reflns_theta_full 32.03
_diffrn_reflns_theta_max 32.03
_diffrn_reflns_theta_min 2.00
_exptl_absorpt_coefficient_mu 16.953
_exptl_absorpt_correction_T_max 0.3441
_exptl_absorpt_correction_T_min 0.1326
_exptl_absorpt_correction_type multi-scan
_exptl_absorpt_process_details '(SADABS, Bruker, 1998)'
_exptl_crystal_colour black
_exptl_crystal_density_diffrn 6.002
_exptl_crystal_description bar
_exptl_crystal_F_000 5424
_exptl_crystal_size_max 0.20
_exptl_crystal_size_mid 0.16
_exptl_crystal_size_min 0.08
_refine_diff_density_max 2.858
_refine_diff_density_min -2.302
_refine_diff_density_rms 0.410
_refine_ls_extinction_method none
_refine_ls_goodness_of_fit_ref 1.092
_refine_ls_hydrogen_treatment mixed
_refine_ls_matrix_type full
_refine_ls_number_parameters 107
_refine_ls_number_reflns 3038
_refine_ls_number_restraints 0
_refine_ls_restrained_S_all 1.092
_refine_ls_R_factor_all 0.0377
_refine_ls_R_factor_gt 0.0331
_refine_ls_shift/su_max 0.001
_refine_ls_shift/su_mean 0.000
_refine_ls_structure_factor_coef Fsqd
_refine_ls_weighting_details 'calc w=1/[\s^2^(Fo^2^)+(0.0378P)^2^+48.6032P] where P=(Fo^2^+2Fc^2^)/3'
_refine_ls_weighting_scheme calc
_refine_ls_wR_factor_gt 0.0846
_refine_ls_wR_factor_ref 0.0869
_reflns_number_gt 2698
_reflns_number_total 3038
_reflns_threshold_expression >2sigma(I)
_cod_data_source_file ja0271781_s1_3.cif
_cod_data_source_block ks173s
_cod_database_code 4115317

loop_
_symmetry_equiv_pos_as_xyz
'x, y, z'
'-x, -y, z+1/2'
'-x, y, -z+1/2'
'x, -y, -z'
'x+1/2, y+1/2, z'
'-x+1/2, -y+1/2, z+1/2'
'-x+1/2, y+1/2, -z+1/2'
'x+1/2, -y+1/2, -z'
'-x, -y, -z'
'x, y, -z-1/2'
'x, -y, z-1/2'
'-x, y, z'
'-x+1/2, -y+1/2, -z'
'x+1/2, y+1/2, -z-1/2'
'x+1/2, -y+1/2, z-1/2'
'-x+1/2, y+1/2, z'

loop_
_atom_site_label
_atom_site_type_symbol
_atom_site_fract_x
_atom_site_fract_y
_atom_site_fract_z
_atom_site_U_iso_or_equiv
_atom_site_adp_type
_atom_site_occupancy
_atom_site_symmetry_multiplicity
_atom_site_calc_flag
_atom_site_refinement_flags
Ba1 Ba 0.0000 0.00928(10) 0.7500 0.0097(4) Uani 1 4 d S
Ba2 Ba 0.0000 0.49164(9) 0.2500 0.0075(3) Uani 1 4 d S
Ba3 Ba 0.24926(17) 0.24650(3) 0.2500 0.00884(11) Uani 1 2 d S
Ba4 Ba 0.5000 0.17086(9) 0.08387(14) 0.0097(3) Uani 1 2 d S
Ba5 Ba 0.0000 0.17143(9) 0.08087(10) 0.0110(3) Uani 1 2 d S
Ba6 Ba 0.25000(16) 0.90700(2) 0.09854(3) 0.01049(10) Uani 1 1 d .
Ru1 Ru 0.5000 0.33070(9) 0.15977(11) 0.0068(3) Uani 1 2 d S
Ru2 Ru 0.0000 0.33066(9) 0.15842(13) 0.0076(3) Uani 1 2 d S
Ru3 Ru 0.24944(18) 0.07823(3) 0.15170(3) 0.00798(11) Uani 1 1 d .
Na1 Na 0.2500 0.2500 0.0000 0.0123(8) Uiso 1 2 d S
Na2 Na 0.5000 0.0000 0.0000 0.020(3) Uiso 1 4 d S
Na3 Na 0.0000 0.0000 0.0000 0.007(2) Uiso 1 4 d S
O11 O 0.3758(10) 0.2911(6) 0.0921(7) 0.017(2) Uiso 1 1 d .
O12 O 0.5000 0.2503(13) 0.2500 0.023(6) Uiso 1 4 d S
O13 O 0.6210(12) 0.3644(7) 0.2500 0.010(3) Uiso 1 2 d S
O14 O 0.5000 0.4110(5) 0.0915(7) 0.002(2) Uiso 1 2 d S
O21 O 0.1125(9) 0.2925(5) 0.0890(6) 0.0048(15) Uiso 1 1 d .
O22 O 0.0000 0.2569(9) 0.2500 0.002(3) Uiso 1 4 d S
O23 O 0.0000 0.4032(8) 0.0812(10) 0.016(3) Uiso 1 2 d S
O24 O 0.1159(11) 0.3720(6) 0.2500 0.001(2) Uiso 1 2 d S
O31 O 0.2472(14) 0.1537(4) 0.0809(5) 0.0144(12) Uiso 1 1 d .
O32 O 0.1441(17) 0.1178(10) 0.2500 0.021(4) Uiso 1 2 d S
O33 O 0.3559(19) 0.1158(11) 0.2500 0.029(5) Uiso 1 2 d S
O34 O 0.3468(8) 0.0351(4) 0.0778(5) 0.0154(15) Uiso 1 1 d .
O35 O 0.1121(7) 0.0507(4) 0.1088(5) 0.0140(13) Uiso 1 1 d .
O36 O 0.2447(17) 0.0060(5) 0.2500 0.013(2) Uiso 1 2 d S

loop_
_atom_site_aniso_label
_atom_site_aniso_U_11
_atom_site_aniso_U_22
_atom_site_aniso_U_33
_atom_site_aniso_U_23
_atom_site_aniso_U_13
_atom_site_aniso_U_12
Ba1 0.0162(10) 0.0098(10) 0.0032(5) 0.000 0.000 0.000
Ba2 0.0024(8) 0.0070(9) 0.0131(6) 0.000 0.000 0.000
Ba3 0.0086(3) 0.0085(3) 0.0095(2) 0.000 0.000 -0.0013(7)
Ba4 0.0111(7) 0.0063(6) 0.0119(6) -0.0004(4) 0.000 0.000
Ba5 0.0123(7) 0.0105(6) 0.0101(6) -0.0004(5) 0.000 0.000
Ba6 0.0106(2) 0.0108(2) 0.01003(17) -0.00026(12) 0.0024(4) -0.0007(6)
Ru1 0.0064(8) 0.0062(8) 0.0079(6) 0.0013(6) 0.000 0.000
Ru2 0.0104(8) 0.0061(8) 0.0064(6) -0.0031(5) 0.000 0.000
Ru3 0.0094(3) 0.0067(3) 0.00787(19) -0.00026(16) 0.0003(5) -0.0014(5)

loop_
_atom_type_symbol
_atom_type_description
_atom_type_scat_dispersion_real
_atom_type_scat_dispersion_imag
_atom_type_scat_source
Ba Ba -0.3244 2.2819 'International Tables Vol C Tables 4.2.6.8 and 6.1.1.4'
Na Na 0.0362 0.0249 'International Tables Vol C Tables 4.2.6.8 and 6.1.1.4'
O O 0.0106 0.0060 'International Tables Vol C Tables 4.2.6.8 and 6.1.1.4'
Ru Ru -1.2594 0.8363 'International Tables Vol C Tables 4.2.6.8 and 6.1.1.4'

loop_
_geom_angle_atom_site_label_1
_geom_angle_atom_site_label_2
_geom_angle_atom_site_label_3
_geom_angle
_geom_angle_site_symmetry_1
_geom_angle_site_symmetry_3
O35 Ba1 O35 126.7(4) 2 4_556
O35 Ba1 O35 57.8(3) 2 11_556
O35 Ba1 O35 97.5(3) 4_556 11_556
O35 Ba1 O35 97.5(3) 2 9_556
O35 Ba1 O35 57.8(3) 4_556 9_556
O35 Ba1 O35 126.7(4) 11_556 9_556
O35 Ba1 O14 150.78(17) 2 13_556
O35 Ba1 O14 69.2(2) 4_556 13_556
O35 Ba1 O14 150.78(17) 11_556 13_556
O35 Ba1 O14 69.2(2) 9_556 13_556
O35 Ba1 O14 69.2(2) 2 6
O35 Ba1 O14 150.78(18) 4_556 6
O35 Ba1 O14 69.2(2) 11_556 6
O35 Ba1 O14 150.78(17) 9_556 6
O14 Ba1 O14 109.5(4) 13_556 6
O35 Ba1 O36 58.07(19) 2 9_556
O35 Ba1 O36 115.6(2) 4_556 9_556
O35 Ba1 O36 115.6(2) 11_556 9_556
O35 Ba1 O36 58.07(19) 9_556 9_556
O14 Ba1 O36 93.56(12) 13_556 9_556
O14 Ba1 O36 93.56(12) 6 9_556
O35 Ba1 O36 115.6(2) 2 11_556
O35 Ba1 O36 58.07(19) 4_556 11_556
O35 Ba1 O36 58.07(19) 11_556 11_556
O35 Ba1 O36 115.6(2) 9_556 11_556
O14 Ba1 O36 93.56(12) 13_556 11_556
O14 Ba1 O36 93.56(12) 6 11_556
O36 Ba1 O36 167.7(4) 9_556 11_556
O35 Ba1 O13 128.79(19) 2 15_456
O35 Ba1 O13 99.2(3) 4_556 15_456
O35 Ba1 O13 99.2(3) 11_556 15_456
O35 Ba1 O13 128.79(19) 9_556 15_456
O14 Ba1 O13 59.6(2) 13_556 15_456
O14 Ba1 O13 59.6(2) 6 15_456
O36 Ba1 O13 125.1(4) 9_556 15_456
O36 Ba1 O13 67.3(3) 11_556 15_456
O35 Ba1 O13 99.2(3) 2 13_556
O35 Ba1 O13 128.79(19) 4_556 13_556
O35 Ba1 O13 128.79(19) 11_556 13_556
O35 Ba1 O13 99.2(3) 9_556 13_556
O14 Ba1 O13 59.6(2) 13_556 13_556
O14 Ba1 O13 59.6(2) 6 13_556
O36 Ba1 O13 67.3(3) 9_556 13_556
O36 Ba1 O13 125.1(4) 11_556 13_556
O13 Ba1 O13 57.8(6) 15_456 13_556
O35 Ba1 O32 50.20(18) 2 9_556
O35 Ba1 O32 83.6(3) 4_556 9_556
O35 Ba1 O32 83.6(3) 11_556 9_556
O35 Ba1 O32 50.20(18) 9_556 9_556
O14 Ba1 O32 118.9(2) 13_556 9_556
O14 Ba1 O32 118.9(2) 6 9_556
O36 Ba1 O32 50.7(4) 9_556 9_556
O36 Ba1 O32 117.0(4) 11_556 9_556
O13 Ba1 O32 175.7(5) 15_456 9_556
O13 Ba1 O32 117.9(5) 13_556 9_556
O35 Ba1 O32 83.6(3) 2 11_556
O35 Ba1 O32 50.20(18) 4_556 11_556
O35 Ba1 O32 50.20(18) 11_556 11_556
O35 Ba1 O32 83.6(3) 9_556 11_556
O14 Ba1 O32 118.9(2) 13_556 11_556
O14 Ba1 O32 118.9(2) 6 11_556
O36 Ba1 O32 117.0(4) 9_556 11_556
O36 Ba1 O32 50.7(4) 11_556 11_556
O13 Ba1 O32 117.9(5) 15_456 11_556
O13 Ba1 O32 175.7(5) 13_556 11_556
O32 Ba1 O32 66.3(7) 9_556 11_556
O24 Ba2 O24 58.4(5) 3 .
O24 Ba2 O36 124.7(3) 3 7
O24 Ba2 O36 66.4(3) . 7
O24 Ba2 O36 66.4(3) 3 5_455
O24 Ba2 O36 124.7(3) . 5_455
O36 Ba2 O36 168.9(4) 7 5_455
O24 Ba2 O23 58.8(3) 3 .
O24 Ba2 O23 58.8(3) . .
O36 Ba2 O23 93.30(12) 7 .
O36 Ba2 O23 93.30(12) 5_455 .
O24 Ba2 O23 58.8(3) 3 10_556
O24 Ba2 O23 58.8(3) . 10_556
O36 Ba2 O23 93.30(12) 7 10_556
O36 Ba2 O23 93.30(12) 5_455 10_556
O23 Ba2 O23 107.3(6) . 10_556
O24 Ba2 O33 175.4(5) 3 7
O24 Ba2 O33 117.0(5) . 7
O36 Ba2 O33 50.7(5) 7 7
O36 Ba2 O33 118.2(5) 5_455 7
O23 Ba2 O33 119.5(3) . 7
O23 Ba2 O33 119.5(3) 10_556 7
O24 Ba2 O33 117.0(5) 3 5_455
O24 Ba2 O33 175.4(5) . 5_455
O36 Ba2 O33 118.2(5) 7 5_455
O36 Ba2 O33 50.7(5) 5_455 5_455
O23 Ba2 O33 119.5(3) . 5_455
O23 Ba2 O33 119.5(3) 10_556 5_455
O33 Ba2 O33 67.6(9) 7 5_455
O24 Ba2 O34 121.03(19) 3 7
O24 Ba2 O34 88.1(2) . 7
O36 Ba2 O34 54.13(16) 7 7
O36 Ba2 O34 122.16(19) 5_455 7
O23 Ba2 O34 142.36(19) . 7
O23 Ba2 O34 62.4(3) 10_556 7
O33 Ba2 O34 57.2(2) 7 7
O33 Ba2 O34 94.7(3) 5_455 7
O24 Ba2 O34 88.1(2) 3 14_456
O24 Ba2 O34 121.03(19) . 14_456
O36 Ba2 O34 122.16(19) 7 14_456
O36 Ba2 O34 54.13(16) 5_455 14_456
O23 Ba2 O34 142.36(19) . 14_456
O23 Ba2 O34 62.4(3) 10_556 14_456
O33 Ba2 O34 94.7(3) 7 14_456
O33 Ba2 O34 57.2(2) 5_455 14_456
O34 Ba2 O34 68.4(3) 7 14_456
O24 Ba2 O34 88.1(2) 3 5_455
O24 Ba2 O34 121.03(19) . 5_455
O36 Ba2 O34 122.16(19) 7 5_455
O36 Ba2 O34 54.13(16) 5_455 5_455
O23 Ba2 O34 62.4(3) . 5_455
O23 Ba2 O34 142.36(19) 10_556 5_455
O33 Ba2 O34 94.7(3) 7 5_455
O33 Ba2 O34 57.2(2) 5_455 5_455
O34 Ba2 O34 147.9(3) 7 5_455
O34 Ba2 O34 102.5(3) 14_456 5_455
O24 Ba2 O34 121.03(19) 3 16
O24 Ba2 O34 88.1(2) . 16
O36 Ba2 O34 54.13(16) 7 16
O36 Ba2 O34 122.16(19) 5_455 16
O23 Ba2 O34 62.4(3) . 16
O23 Ba2 O34 142.36(19) 10_556 16
O33 Ba2 O34 57.2(2) 7 16
O33 Ba2 O34 94.7(3) 5_455 16
O34 Ba2 O34 102.5(3) 7 16
O34 Ba2 O34 147.9(3) 14_456 16
O34 Ba2 O34 68.4(3) 5_455 16
O13 Ba3 O11 57.1(3) 3_655 10_556
O13 Ba3 O11 57.1(3) 3_655 .
O11 Ba3 O11 105.5(5) 10_556 .
O13 Ba3 O32 172.8(5) 3_655 .
O11 Ba3 O32 120.4(3) 10_556 .
O11 Ba3 O32 120.4(3) . .
O13 Ba3 O22 118.2(5) 3_655 .
O11 Ba3 O22 119.5(3) 10_556 .
O11 Ba3 O22 119.5(3) . .
O32 Ba3 O22 69.0(5) . .
O13 Ba3 O33 122.4(5) 3_655 .
O11 Ba3 O33 93.8(4) 10_556 .
O11 Ba3 O33 93.8(4) . .
O32 Ba3 O33 50.4(3) . .
O22 Ba3 O33 119.3(6) . .
O13 Ba3 O12 56.1(6) 3_655 .
O11 Ba3 O12 58.4(3) 10_556 .
O11 Ba3 O12 58.4(3) . .
O32 Ba3 O12 116.7(7) . .
O22 Ba3 O12 174.4(4) . .
O33 Ba3 O12 66.3(7) . .
O13 Ba3 O21 91.3(3) 3_655 .
O11 Ba3 O21 143.23(18) 10_556 .
O11 Ba3 O21 63.64(19) . .
O32 Ba3 O21 93.2(3) . .
O22 Ba3 O21 56.0(2) . .
O33 Ba3 O21 120.9(3) . .
O12 Ba3 O21 122.0(3) . .
O13 Ba3 O21 91.3(3) 3_655 10_556
O11 Ba3 O21 63.64(19) 10_556 10_556
O11 Ba3 O21 143.23(18) . 10_556
O32 Ba3 O21 93.2(3) . 10_556
O22 Ba3 O21 56.0(2) . 10_556
O33 Ba3 O21 120.9(3) . 10_556
O12 Ba3 O21 122.0(3) . 10_556
O21 Ba3 O21 102.9(4) . 10_556
O13 Ba3 O24 63.9(2) 3_655 .
O11 Ba3 O24 90.0(3) 10_556 .
O11 Ba3 O24 90.0(3) . .
O32 Ba3 O24 123.3(4) . .
O22 Ba3 O24 54.4(4) . .
O33 Ba3 O24 173.7(5) . .
O12 Ba3 O24 120.0(6) . .
O21 Ba3 O24 56.7(2) . .
O21 Ba3 O24 56.7(2) 10_556 .
O13 Ba3 O31 121.3(3) 3_655 .
O11 Ba3 O31 145.8(3) 10_556 .
O11 Ba3 O31 64.3(3) . .
O32 Ba3 O31 56.2(2) . .
O22 Ba3 O31 92.1(4) . .
O33 Ba3 O31 56.7(2) . .
O12 Ba3 O31 91.4(5) . .
O21 Ba3 O31 64.4(3) . .
O21 Ba3 O31 143.8(3) 10_556 .
O24 Ba3 O31 121.1(2) . .
O13 Ba3 O31 121.3(3) 3_655 10_556
O11 Ba3 O31 64.3(3) 10_556 10_556
O11 Ba3 O31 145.8(3) . 10_556
O32 Ba3 O31 56.2(2) . 10_556
O22 Ba3 O31 92.1(4) . 10_556
O33 Ba3 O31 56.7(2) . 10_556
O12 Ba3 O31 91.4(5) . 10_556
O21 Ba3 O31 143.8(3) . 10_556
O21 Ba3 O31 64.4(3) 10_556 10_556
O24 Ba3 O31 121.1(2) . 10_556
O31 Ba3 O31 104.7(3) . 10_556
O23 Ba4 O11 119.6(4) 13 12_655
O23 Ba4 O11 119.6(4) 13 .
O11 Ba4 O11 61.5(5) 12_655 .
O23 Ba4 O12 178.3(6) 13 .
O11 Ba4 O12 59.1(4) 12_655 .
O11 Ba4 O12 59.1(4) . .
O23 Ba4 O21 54.0(3) 13 13
O11 Ba4 O21 92.7(3) 12_655 13
O11 Ba4 O21 65.6(2) . 13
O12 Ba4 O21 124.6(4) . 13
O23 Ba4 O21 54.0(3) 13 8
O11 Ba4 O21 65.6(2) 12_655 8
O11 Ba4 O21 92.7(3) . 8
O12 Ba4 O21 124.6(4) . 8
O21 Ba4 O21 53.6(4) 13 8
O23 Ba4 O31 85.73(15) 13 .
O11 Ba4 O31 127.5(3) 12_655 .
O11 Ba4 O31 66.0(3) . .
O12 Ba4 O31 94.42(15) . .
O21 Ba4 O31 64.5(2) 13 .
O21 Ba4 O31 117.7(3) 8 .
O23 Ba4 O31 85.73(15) 13 12_655
O11 Ba4 O31 66.0(3) 12_655 12_655
O11 Ba4 O31 127.5(3) . 12_655
O12 Ba4 O31 94.42(15) . 12_655
O21 Ba4 O31 117.7(3) 13 12_655
O21 Ba4 O31 64.5(2) 8 12_655
O31 Ba4 O31 166.5(3) . 12_655
O23 Ba4 O33 117.2(4) 13 3_655
O11 Ba4 O33 90.0(5) 12_655 3_655
O11 Ba4 O33 123.2(4) . 3_655
O12 Ba4 O33 64.1(5) . 3_655
O21 Ba4 O33 170.7(4) 13 3_655
O21 Ba4 O33 120.2(4) 8 3_655
O31 Ba4 O33 120.2(4) . 3_655
O31 Ba4 O33 55.7(4) 12_655 3_655
O23 Ba4 O33 117.2(4) 13 .
O11 Ba4 O33 123.2(4) 12_655 .
O11 Ba4 O33 90.0(5) . .
O12 Ba4 O33 64.1(5) . .
O21 Ba4 O33 120.2(4) 13 .
O21 Ba4 O33 170.7(4) 8 .
O31 Ba4 O33 55.7(4) . .
O31 Ba4 O33 120.2(4) 12_655 .
O33 Ba4 O33 65.0(7) 3_655 .
O23 Ba4 O34 62.0(3) 13 .
O11 Ba4 O34 177.6(3) 12_655 .
O11 Ba4 O34 116.2(3) . .
O12 Ba4 O34 119.3(4) . .
O21 Ba4 O34 86.9(2) 13 .
O21 Ba4 O34 115.9(2) 8 .
O31 Ba4 O34 50.24(19) . .
O31 Ba4 O34 116.3(2) 12_655 .
O33 Ba4 O34 90.8(4) 3_655 .
O33 Ba4 O34 55.2(4) . .
O23 Ba4 O34 62.0(3) 13 12_655
O11 Ba4 O34 116.2(3) 12_655 12_655
O11 Ba4 O34 177.6(3) . 12_655
O12 Ba4 O34 119.3(4) . 12_655
O21 Ba4 O34 115.9(2) 13 12_655
O21 Ba4 O34 86.9(2) 8 12_655
O31 Ba4 O34 116.3(2) . 12_655
O31 Ba4 O34 50.24(19) 12_655 12_655
O33 Ba4 O34 55.2(4) 3_655 12_655
O33 Ba4 O34 90.8(4) . 12_655
O34 Ba4 O34 66.0(3) . 12_655
O21 Ba5 O21 56.3(4) . 12
O21 Ba5 O35 169.3(2) . 12
O21 Ba5 O35 122.8(3) 12 12
O21 Ba5 O35 122.8(3) . .
O21 Ba5 O35 169.3(2) 12 .
O35 Ba5 O35 55.7(3) 12 .
O21 Ba5 O31 125.2(3) . 12
O21 Ba5 O31 69.0(2) 12 12
O35 Ba5 O31 55.2(2) 12 12
O35 Ba5 O31 110.8(2) . 12
O21 Ba5 O31 69.0(2) . .
O21 Ba5 O31 125.2(3) 12 .
O35 Ba5 O31 110.8(2) 12 .
O35 Ba5 O31 55.2(2) . .
O31 Ba5 O31 165.8(3) 12 .
O21 Ba5 O11 92.3(3) . 8_455
O21 Ba5 O11 65.3(2) 12 8_455
O35 Ba5 O11 96.6(3) 12 8_455
O35 Ba5 O11 124.7(3) . 8_455
O31 Ba5 O11 63.2(3) 12 8_455
O31 Ba5 O11 120.9(3) . 8_455
O21 Ba5 O11 65.3(2) . 13
O21 Ba5 O11 92.3(3) 12 13
O35 Ba5 O11 124.7(3) 12 13
O35 Ba5 O11 96.6(3) . 13
O31 Ba5 O11 120.9(3) 12 13
O31 Ba5 O11 63.2(3) . 13
O11 Ba5 O11 58.2(4) 8_455 13
O21 Ba5 O22 57.0(3) . .
O21 Ba5 O22 57.0(3) 12 .
O35 Ba5 O22 112.8(3) 12 .
O35 Ba5 O22 112.8(3) . .
O31 Ba5 O22 94.09(15) 12 .
O31 Ba5 O22 94.09(15) . .
O11 Ba5 O22 122.3(3) 8_455 .
O11 Ba5 O22 122.3(3) 13 .
O21 Ba5 O14 121.7(2) . 13
O21 Ba5 O14 121.7(2) 12 13
O35 Ba5 O14 68.5(2) 12 13
O35 Ba5 O14 68.5(2) . 13
O31 Ba5 O14 86.06(15) 12 13
O31 Ba5 O14 86.06(15) . 13
O11 Ba5 O14 56.5(3) 8_455 13
O11 Ba5 O14 56.5(3) 13 13
O22 Ba5 O14 178.5(4) . 13
O21 Ba5 O32 91.1(4) . .
O21 Ba5 O32 121.5(4) 12 .
O35 Ba5 O32 80.6(4) 12 .
O35 Ba5 O32 48.7(3) . .
O31 Ba5 O32 119.1(4) 12 .
O31 Ba5 O32 55.1(3) . .
O11 Ba5 O32 173.1(4) 8_455 .
O11 Ba5 O32 118.3(3) 13 .
O22 Ba5 O32 64.5(4) . .
O14 Ba5 O32 116.7(3) 13 .
O21 Ba5 O32 121.5(4) . 3
O21 Ba5 O32 91.1(4) 12 3
O35 Ba5 O32 48.7(4) 12 3
O35 Ba5 O32 80.6(4) . 3
O31 Ba5 O32 55.1(3) 12 3
O31 Ba5 O32 119.1(4) . 3
O11 Ba5 O32 118.3(3) 8_455 3
O11 Ba5 O32 173.1(4) 13 3
O22 Ba5 O32 64.5(4) . 3
O14 Ba5 O32 116.7(3) 13 3
O32 Ba5 O32 64.4(6) . 3
O11 Ba6 O24 96.2(3) 16 7
O11 Ba6 O13 58.5(3) 16 5_455
O24 Ba6 O13 67.0(2) 7 5_455
O11 Ba6 O21 66.7(2) 16 16
O24 Ba6 O21 60.6(3) 7 16
O13 Ba6 O21 95.2(4) 5_455 16
O11 Ba6 O34 168.4(3) 16 1_565
O24 Ba6 O34 95.2(3) 7 1_565
O13 Ba6 O34 125.4(3) 5_455 1_565
O21 Ba6 O34 121.2(3) 16 1_565
O11 Ba6 O31 66.4(3) 16 4_565
O24 Ba6 O31 127.4(3) 7 4_565
O13 Ba6 O31 124.6(3) 5_455 4_565
O21 Ba6 O31 67.0(3) 16 4_565
O34 Ba6 O31 107.5(2) 1_565 4_565
O11 Ba6 O14 59.5(3) 16 5_455
O24 Ba6 O14 126.7(3) 7 5_455
O13 Ba6 O14 59.8(3) 5_455 5_455
O21 Ba6 O14 126.1(3) 16 5_455
O34 Ba6 O14 111.6(3) 1_565 5_455
O31 Ba6 O14 88.2(4) 4_565 5_455
O11 Ba6 O23 120.2(4) 16 5
O24 Ba6 O23 60.0(4) 7 5
O13 Ba6 O23 126.6(4) 5_455 5
O21 Ba6 O23 53.7(4) 16 5
O34 Ba6 O23 67.7(3) 1_565 5
O31 Ba6 O23 85.6(4) 4_565 5
O14 Ba6 O23 173.1(3) 5_455 5
O11 Ba6 O36 125.9(4) 16 1_565
O24 Ba6 O36 66.8(3) 7 1_565
O13 Ba6 O36 67.8(4) 5_455 1_565
O21 Ba6 O36 127.1(4) 16 1_565
O34 Ba6 O36 57.9(3) 1_565 1_565
O31 Ba6 O36 162.8(2) 4_565 1_565
O14 Ba6 O36 89.2(5) 5_455 1_565
O23 Ba6 O36 95.8(5) 5 1_565
O11 Ba6 O34 120.0(3) 16 4_565
O24 Ba6 O34 123.4(3) 7 4_565
O13 Ba6 O34 168.9(3) 5_455 4_565
O21 Ba6 O34 93.7(3) 16 4_565
O34 Ba6 O34 53.8(3) 1_565 4_565
O31 Ba6 O34 53.9(2) 4_565 4_565
O14 Ba6 O34 109.5(3) 5_455 4_565
O23 Ba6 O34 64.3(3) 5 4_565
O36 Ba6 O34 111.4(3) 1_565 4_565
O11 Ba6 Ru2 94.5(3) 16 5
O24 Ba6 Ru2 37.3(2) 7 5
O13 Ba6 Ru2 97.1(3) 5_455 5
O21 Ba6 Ru2 32.3(2) 16 5
O34 Ba6 Ru2 95.76(19) 1_565 5
O31 Ba6 Ru2 92.5(3) 4_565 5
O14 Ba6 Ru2 151.1(2) 5_455 5
O23 Ba6 Ru2 32.7(3) 5 5
O36 Ba6 Ru2 97.9(3) 1_565 5
O34 Ba6 Ru2 93.96(18) 4_565 5
O11 Ba6 Ru1 34.2(3) 16 5_455
O24 Ba6 Ru1 99.4(2) 7 5_455
O13 Ba6 Ru1 36.6(2) 5_455 5_455
O21 Ba6 Ru1 97.3(2) 16 5_455
O34 Ba6 Ru1 141.10(18) 1_565 5_455
O31 Ba6 Ru1 91.7(3) 4_565 5_455
O14 Ba6 Ru1 33.75(19) 5_455 5_455
O23 Ba6 Ru1 149.4(3) 5 5_455
O36 Ba6 Ru1 95.6(4) 1_565 5_455
O34 Ba6 Ru1 135.44(17) 4_565 5_455
Ru2 Ba6 Ru1 117.36(2) 5 5_455
O14 Ru1 O11 95.4(4) . .
O14 Ru1 O11 95.4(4) . 12_655
O11 Ru1 O11 97.9(7) . 12_655
O14 Ru1 O13 92.5(4) . .
O11 Ru1 O13 170.5(4) . .
O11 Ru1 O13 86.6(5) 12_655 .
O14 Ru1 O13 92.5(4) . 3_655
O11 Ru1 O13 86.6(5) . 3_655
O11 Ru1 O13 170.5(4) 12_655 3_655
O13 Ru1 O13 87.7(6) . 3_655
O14 Ru1 O12 172.6(6) . .
O11 Ru1 O12 89.5(4) . .
O11 Ru1 O12 89.5(4) 12_655 .
O13 Ru1 O12 82.2(5) . .
O13 Ru1 O12 82.1(5) 3_655 .
O14 Ru1 Ru1 121.2(3) . 10_556
O11 Ru1 Ru1 120.5(3) . 10_556
O11 Ru1 Ru1 120.5(3) 12_655 10_556
O13 Ru1 Ru1 50.3(3) . 10_556
O13 Ru1 Ru1 50.3(3) 3_655 10_556
O12 Ru1 Ru1 51.4(5) . 10_556
O14 Ru1 Ba4 130.1(3) . .
O11 Ru1 Ba4 56.1(3) . .
O11 Ru1 Ba4 56.1(3) 12_655 .
O13 Ru1 Ba4 121.4(4) . .
O13 Ru1 Ba4 121.4(4) 3_655 .
O12 Ru1 Ba4 57.3(5) . .
Ru1 Ru1 Ba4 108.67(3) 10_556 .
O14 Ru1 Ba6 58.63(3) . 5_545
O11 Ru1 Ba6 134.5(3) . 5_545
O11 Ru1 Ba6 54.1(3) 12_655 5_545
O13 Ru1 Ba6 54.7(3) . 5_545
O13 Ru1 Ba6 127.2(4) 3_655 5_545
O12 Ru1 Ba6 120.96(6) . 5_545
Ru1 Ru1 Ba6 104.97(3) 10_556 5_545
Ba4 Ru1 Ba6 110.22(3) . 5_545
O14 Ru1 Ba6 58.63(3) . 16_545
O11 Ru1 Ba6 54.1(3) . 16_545
O11 Ru1 Ba6 134.5(3) 12_655 16_545
O13 Ru1 Ba6 127.2(4) . 16_545
O13 Ru1 Ba6 54.7(3) 3_655 16_545
O12 Ru1 Ba6 120.96(6) . 16_545
Ru1 Ru1 Ba6 104.97(3) 10_556 16_545
Ba4 Ru1 Ba6 110.22(3) . 16_545
Ba6 Ru1 Ba6 117.24(6) 5_545 16_545
O14 Ru1 Ba5 59.5(3) . 13
O11 Ru1 Ba5 59.2(3) . 13
O11 Ru1 Ba5 59.2(3) 12_655 13
O13 Ru1 Ba5 130.0(3) . 13
O13 Ru1 Ba5 130.0(3) 3_655 13
O12 Ru1 Ba5 127.9(5) . 13
Ru1 Ru1 Ba5 179.29(5) 10_556 13
Ba4 Ru1 Ba5 70.61(5) . 13
Ba6 Ru1 Ba5 75.37(4) 5_545 13
Ba6 Ru1 Ba5 75.37(4) 16_545 13
O14 Ru1 Ba1 53.1(3) . 13_556
O11 Ru1 Ba1 125.2(3) . 13_556
O11 Ru1 Ba1 125.2(3) 12_655 13_556
O13 Ru1 Ba1 56.7(4) . 13_556
O13 Ru1 Ba1 56.7(4) 3_655 13_556
O12 Ru1 Ba1 119.5(5) . 13_556
Ru1 Ru1 Ba1 68.14(3) 10_556 13_556
Ba4 Ru1 Ba1 176.81(5) . 13_556
Ba6 Ru1 Ba1 71.13(3) 5_545 13_556
Ba6 Ru1 Ba1 71.13(3) 16_545 13_556
Ba5 Ru1 Ba1 112.58(6) 13 13_556
O21 Ru2 O21 92.2(6) 12 .
O21 Ru2 O23 90.3(4) 12 .
O21 Ru2 O23 90.3(4) . .
O21 Ru2 O22 92.6(4) 12 .
O21 Ru2 O22 92.6(4) . .
O23 Ru2 O22 175.7(6) . .
O21 Ru2 O24 173.5(4) 12 .
O21 Ru2 O24 92.9(4) . .
O23 Ru2 O24 93.6(5) . .
O22 Ru2 O24 83.2(4) . .
O21 Ru2 O24 92.9(4) 12 3
O21 Ru2 O24 173.5(4) . 3
O23 Ru2 O24 93.6(5) . 3
O22 Ru2 O24 83.2(4) . 3
O24 Ru2 O24 81.7(6) . 3
O21 Ru2 Ru2 123.3(3) 12 10_556
O21 Ru2 Ru2 123.3(3) . 10_556
O23 Ru2 Ru2 127.2(5) . 10_556
O22 Ru2 Ru2 48.5(4) . 10_556
O24 Ru2 Ru2 50.3(2) . 10_556
O24 Ru2 Ru2 50.3(2) 3 10_556
O21 Ru2 Ba6 132.0(3) 12 16_545
O21 Ru2 Ba6 55.8(3) . 16_545
O23 Ru2 Ba6 59.08(5) . 16_545
O22 Ru2 Ba6 120.46(6) . 16_545
O24 Ru2 Ba6 54.4(2) . 16_545
O24 Ru2 Ba6 122.5(3) 3 16_545
Ru2 Ru2 Ba6 104.65(3) 10_556 16_545
O21 Ru2 Ba6 55.8(3) 12 5_445
O21 Ru2 Ba6 132.0(3) . 5_445
O23 Ru2 Ba6 59.08(5) . 5_445
O22 Ru2 Ba6 120.46(6) . 5_445
O24 Ru2 Ba6 122.5(3) . 5_445
O24 Ru2 Ba6 54.4(2) 3 5_445
Ru2 Ru2 Ba6 104.65(3) 10_556 5_445
Ba6 Ru2 Ba6 117.49(7) 16_545 5_445
O21 Ru2 Ba5 54.5(3) 12 .
O21 Ru2 Ba5 54.5(3) . .
O23 Ru2 Ba5 123.7(5) . .
O22 Ru2 Ba5 60.6(4) . .
O24 Ru2 Ba5 126.3(3) . .
O24 Ru2 Ba5 126.3(3) 3 .
Ru2 Ru2 Ba5 109.12(3) 10_556 .
Ba6 Ru2 Ba5 110.19(3) 16_545 .
Ba6 Ru2 Ba5 110.19(3) 5_445 .
O21 Ru2 Ba4 56.4(3) 12 13
O21 Ru2 Ba4 56.4(3) . 13
O23 Ru2 Ba4 53.3(5) . 13
O22 Ru2 Ba4 131.0(4) . 13
O24 Ru2 Ba4 129.9(2) . 13
O24 Ru2 Ba4 129.9(2) 3 13
Ru2 Ru2 Ba4 179.49(4) 10_556 13
Ba6 Ru2 Ba4 75.59(4) 16_545 13
Ba6 Ru2 Ba4 75.59(4) 5_445 13
Ba5 Ru2 Ba4 70.38(4) . 13
O21 Ru2 Ba2 126.8(3) 12 .
O21 Ru2 Ba2 126.8(3) . .
O23 Ru2 Ba2 59.2(5) . .
O22 Ru2 Ba2 116.5(4) . .
O24 Ru2 Ba2 52.0(3) . .
O24 Ru2 Ba2 52.0(3) 3 .
Ru2 Ru2 Ba2 67.96(3) 10_556 .
Ba6 Ru2 Ba2 71.03(3) 16_545 .
Ba6 Ru2 Ba2 71.03(3) 5_445 .
Ba5 Ru2 Ba2 177.08(6) . .
Ba4 Ru2 Ba2 112.55(7) 13 .
O34 Ru3 O35 102.1(4) . .
O34 Ru3 O31 94.9(4) . .
O35 Ru3 O31 93.1(5) . .
O34 Ru3 O33 102.1(7) . .
O35 Ru3 O33 153.7(6) . .
O31 Ru3 O33 94.8(7) . .
O34 Ru3 O36 94.6(4) . .
O35 Ru3 O36 89.5(6) . .
O31 Ru3 O36 169.4(3) . .
O33 Ru3 O36 78.5(7) . .
O34 Ru3 O32 171.9(5) . .
O35 Ru3 O32 79.9(6) . .
O31 Ru3 O32 92.9(6) . .
O33 Ru3 O32 74.7(4) . .
O36 Ru3 O32 77.5(6) . .
O34 Ru3 Ru3 126.6(3) . 10_556
O35 Ru3 Ru3 110.0(2) . 10_556
O31 Ru3 Ru3 123.7(2) . 10_556
O33 Ru3 Ru3 45.8(5) . 10_556
O36 Ru3 Ru3 45.95(19) . 10_556
O32 Ru3 Ru3 46.0(4) . 10_556
O34 Ru3 Ba6 52.6(3) . 1_545
O35 Ru3 Ba6 68.1(3) . 1_545
O31 Ru3 Ba6 133.8(2) . 1_545
O33 Ru3 Ba6 121.0(6) . 1_545
O36 Ru3 Ba6 56.55(19) . 1_545
O32 Ru3 Ba6 122.3(6) . 1_545
Ru3 Ru3 Ba6 102.459(10) 10_556 1_545
O34 Ru3 Ba4 65.0(3) . .
O35 Ru3 Ba4 141.9(2) . .
O31 Ru3 Ba4 55.2(5) . .
O33 Ru3 Ba4 59.9(5) . .
O36 Ru3 Ba4 125.7(6) . .
O32 Ru3 Ba4 118.2(6) . .
Ru3 Ru3 Ba4 105.72(3) 10_556 .
Ba6 Ru3 Ba4 116.59(7) 1_545 .
O34 Ru3 Ba5 126.8(3) . .
O35 Ru3 Ba5 49.5(3) . .
O31 Ru3 Ba5 53.0(5) . .
O33 Ru3 Ba5 119.6(6) . .
O36 Ru3 Ba5 123.3(6) . .
O32 Ru3 Ba5 60.4(4) . .
Ru3 Ru3 Ba5 106.40(3) 10_556 .
Ba6 Ru3 Ba5 116.76(7) 1_545 .
Ba4 Ru3 Ba5 107.717(19) . .
O34 Ru3 Ba6 56.3(3) . 4_565
O35 Ru3 Ba6 71.7(2) . 4_565
O31 Ru3 Ba6 51.5(2) . 4_565
O33 Ru3 Ba6 131.5(5) . 4_565
O36 Ru3 Ba6 138.80(19) . 4_565
O32 Ru3 Ba6 131.4(4) . 4_565
Ru3 Ru3 Ba6 175.256(12) 10_556 4_565
Ba6 Ru3 Ba6 82.284(16) 1_545 4_565
Ba4 Ru3 Ba6 71.67(6) . 4_565
Ba5 Ru3 Ba6 71.15(5) . 4_565
O34 Ru3 Ba1 119.7(3) . 9_556
O35 Ru3 Ba1 44.2(2) . 9_556
O31 Ru3 Ba1 127.0(5) . 9_556
O33 Ru3 Ba1 113.2(5) . 9_556
O36 Ru3 Ba1 50.7(6) . 9_556
O32 Ru3 Ba1 56.4(6) . 9_556
Ru3 Ru3 Ba1 67.424(14) 10_556 9_556
Ba6 Ru3 Ba1 67.38(4) 1_545 9_556
Ba4 Ru3 Ba1 173.02(4) . 9_556
Ba5 Ru3 Ba1 73.99(5) . 9_556
Ba6 Ru3 Ba1 115.07(5) 4_565 9_556
O11 Na1 O11 180.0(6) . 13
O11 Na1 O21 90.8(3) . 13
O11 Na1 O21 89.2(3) 13 13
O11 Na1 O21 89.2(3) . .
O11 Na1 O21 90.8(3) 13 .
O21 Na1 O21 180.000(1) 13 .
O11 Na1 O31 88.5(4) . 13
O11 Na1 O31 91.5(4) 13 13
O21 Na1 O31 91.5(4) 13 13
O21 Na1 O31 88.5(4) . 13
O11 Na1 O31 91.5(4) . .
O11 Na1 O31 88.5(4) 13 .
O21 Na1 O31 88.5(4) 13 .
O21 Na1 O31 91.5(4) . .
O31 Na1 O31 180.0(4) 13 .
O11 Na1 Ba6 52.7(3) . 16_545
O11 Na1 Ba6 127.3(3) 13 16_545
O21 Na1 Ba6 126.0(2) 13 16_545
O21 Na1 Ba6 54.0(2) . 16_545
O31 Na1 Ba6 54.95(18) 13 16_545
O31 Na1 Ba6 125.05(18) . 16_545
O11 Na1 Ba6 127.3(3) . 4_565
O11 Na1 Ba6 52.7(3) 13 4_565
O21 Na1 Ba6 54.0(2) 13 4_565
O21 Na1 Ba6 126.0(2) . 4_565
O31 Na1 Ba6 125.05(18) 13 4_565
O31 Na1 Ba6 54.95(18) . 4_565
Ba6 Na1 Ba6 180.000(6) 16_545 4_565
O11 Na1 Ba5 57.5(3) . 13
O11 Na1 Ba5 122.5(3) 13 13
O21 Na1 Ba5 52.2(2) 13 13
O21 Na1 Ba5 127.8(2) . 13
O31 Na1 Ba5 55.3(4) 13 13
O31 Na1 Ba5 124.7(4) . 13
Ba6 Na1 Ba5 73.89(5) 16_545 13
Ba6 Na1 Ba5 106.11(5) 4_565 13
O11 Na1 Ba5 122.5(3) . .
O11 Na1 Ba5 57.5(3) 13 .
O21 Na1 Ba5 127.8(2) 13 .
O21 Na1 Ba5 52.2(2) . .
O31 Na1 Ba5 124.7(4) 13 .
O31 Na1 Ba5 55.3(4) . .
Ba6 Na1 Ba5 106.11(5) 16_545 .
Ba6 Na1 Ba5 73.89(5) 4_565 .
Ba5 Na1 Ba5 180.0 13 .
O11 Na1 Ba4 53.2(3) . .
O11 Na1 Ba4 126.8(3) 13 .
O21 Na1 Ba4 55.1(2) 13 .
O21 Na1 Ba4 124.9(2) . .
O31 Na1 Ba4 123.5(4) 13 .
O31 Na1 Ba4 56.5(4) . .
Ba6 Na1 Ba4 105.90(5) 16_545 .
Ba6 Na1 Ba4 74.10(5) 4_565 .
Ba5 Na1 Ba4 68.591(14) 13 .
Ba5 Na1 Ba4 111.409(14) . .
O11 Na1 Ba4 126.8(3) . 13
O11 Na1 Ba4 53.2(3) 13 13
O21 Na1 Ba4 124.9(2) 13 13
O21 Na1 Ba4 55.1(2) . 13
O31 Na1 Ba4 56.5(4) 13 13
O31 Na1 Ba4 123.5(4) . 13
Ba6 Na1 Ba4 74.10(5) 16_545 13
Ba6 Na1 Ba4 105.90(5) 4_565 13
Ba5 Na1 Ba4 111.409(14) 13 13
Ba5 Na1 Ba4 68.591(14) . 13
Ba4 Na1 Ba4 180.0 . 13
O34 Na2 O34 180.0(5) 4 12_655
O34 Na2 O34 73.2(5) 4 .
O34 Na2 O34 106.8(5) 12_655 .
O34 Na2 O34 106.8(5) 4 9_655
O34 Na2 O34 73.2(5) 12_655 9_655
O34 Na2 O34 180.0(6) . 9_655
O34 Na2 O23 90.9(3) 4 13
O34 Na2 O23 89.1(3) 12_655 13
O34 Na2 O23 89.1(3) . 13
O34 Na2 O23 90.9(3) 9_655 13
O34 Na2 O23 89.1(3) 4 5_545
O34 Na2 O23 90.9(3) 12_655 5_545
O34 Na2 O23 90.9(3) . 5_545
O34 Na2 O23 89.1(3) 9_655 5_545
O23 Na2 O23 180.0(7) 13 5_545
O34 Na2 Ba2 119.2(2) 4 5_545
O34 Na2 Ba2 60.8(2) 12_655 5_545
O34 Na2 Ba2 60.8(2) . 5_545
O34 Na2 Ba2 119.2(2) 9_655 5_545
O23 Na2 Ba2 123.5(4) 13 5_545
O23 Na2 Ba2 56.5(4) 5_545 5_545
O34 Na2 Ba2 60.8(2) 4 13
O34 Na2 Ba2 119.2(2) 12_655 13
O34 Na2 Ba2 119.2(2) . 13
O34 Na2 Ba2 60.8(2) 9_655 13
O23 Na2 Ba2 56.5(4) 13 13
O23 Na2 Ba2 123.5(4) 5_545 13
Ba2 Na2 Ba2 180.0 5_545 13
O34 Na2 Ba4 117.9(2) 4 .
O34 Na2 Ba4 62.1(2) 12_655 .
O34 Na2 Ba4 62.1(2) . .
O34 Na2 Ba4 117.9(2) 9_655 .
O23 Na2 Ba4 50.1(4) 13 .
O23 Na2 Ba4 129.9(4) 5_545 .
Ba2 Na2 Ba4 73.44(4) 5_545 .
Ba2 Na2 Ba4 106.56(4) 13 .
O34 Na2 Ba4 62.1(2) 4 9_655
O34 Na2 Ba4 117.9(2) 12_655 9_655
O34 Na2 Ba4 117.9(2) . 9_655
O34 Na2 Ba4 62.1(2) 9_655 9_655
O23 Na2 Ba4 129.9(4) 13 9_655
O23 Na2 Ba4 50.1(4) 5_545 9_655
Ba2 Na2 Ba4 106.56(4) 5_545 9_655
Ba2 Na2 Ba4 73.44(4) 13 9_655
Ba4 Na2 Ba4 180.00(7) . 9_655
O34 Na2 Ba6 53.6(2) 4 1_545
O34 Na2 Ba6 126.4(2) 12_655 1_545
O34 Na2 Ba6 49.1(2) . 1_545
O34 Na2 Ba6 130.9(2) 9_655 1_545
O23 Na2 Ba6 128.69(4) 13 1_545
O23 Na2 Ba6 51.31(4) 5_545 1_545
Ba2 Na2 Ba6 66.31(2) 5_545 1_545
Ba2 Na2 Ba6 113.69(2) 13 1_545
Ba4 Na2 Ba6 110.43(2) . 1_545
Ba4 Na2 Ba6 69.57(2) 9_655 1_545
O34 Na2 Ba6 130.9(2) 4 12_645
O34 Na2 Ba6 49.1(2) 12_655 12_645
O34 Na2 Ba6 126.4(2) . 12_645
O34 Na2 Ba6 53.6(2) 9_655 12_645
O23 Na2 Ba6 128.69(4) 13 12_645
O23 Na2 Ba6 51.31(4) 5_545 12_645
Ba2 Na2 Ba6 66.31(2) 5_545 12_645
Ba2 Na2 Ba6 113.69(2) 13 12_645
Ba4 Na2 Ba6 110.43(2) . 12_645
Ba4 Na2 Ba6 69.57(2) 9_655 12_645
Ba6 Na2 Ba6 102.08(4) 1_545 12_645
O14 Na3 O14 180.0(5) 13 5_445
O14 Na3 O35 92.4(3) 13 .
O14 Na3 O35 87.6(3) 5_445 .
O14 Na3 O35 87.6(3) 13 9
O14 Na3 O35 92.4(3) 5_445 9
O35 Na3 O35 180.0(6) . 9
O14 Na3 O35 92.4(3) 13 12
O14 Na3 O35 87.6(3) 5_445 12
O35 Na3 O35 69.8(4) . 12
O35 Na3 O35 110.2(4) 9 12
O14 Na3 O35 87.6(3) 13 4
O14 Na3 O35 92.4(3) 5_445 4
O35 Na3 O35 110.2(4) . 4
O35 Na3 O35 69.8(4) 9 4
O35 Na3 O35 180.0(6) 12 4
O14 Na3 Ba1 129.2(3) 13 9_556
O14 Na3 Ba1 50.8(3) 5_445 9_556
O35 Na3 Ba1 48.56(19) . 9_556
O35 Na3 Ba1 131.44(19) 9 9_556
O35 Na3 Ba1 48.56(19) 12 9_556
O35 Na3 Ba1 131.44(19) 4 9_556
O14 Na3 Ba1 50.8(3) 13 1_554
O14 Na3 Ba1 129.2(3) 5_445 1_554
O35 Na3 Ba1 131.44(19) . 1_554
O35 Na3 Ba1 48.56(19) 9 1_554
O35 Na3 Ba1 131.44(19) 12 1_554
O35 Na3 Ba1 48.56(19) 4 1_554
Ba1 Na3 Ba1 180.0 9_556 1_554
O14 Na3 Ba5 125.3(3) 13 9
O14 Na3 Ba5 54.7(3) 5_445 9
O35 Na3 Ba5 130.1(2) . 9
O35 Na3 Ba5 49.9(2) 9 9
O35 Na3 Ba5 130.1(2) 12 9
O35 Na3 Ba5 49.9(2) 4 9
Ba1 Na3 Ba5 105.57(4) 9_556 9
Ba1 Na3 Ba5 74.43(4) 1_554 9
O14 Na3 Ba5 54.7(3) 13 .
O14 Na3 Ba5 125.3(3) 5_445 .
O35 Na3 Ba5 49.9(2) . .
O35 Na3 Ba5 130.1(2) 9 .
O35 Na3 Ba5 49.9(2) 12 .
O35 Na3 Ba5 130.1(2) 4 .
Ba1 Na3 Ba5 74.43(4) 9_556 .
Ba1 Na3 Ba5 105.57(4) 1_554 .
Ba5 Na3 Ba5 180.00(5) 9 .
O14 Na3 Ba6 128.95(2) 13 12_545
O14 Na3 Ba6 51.05(2) 5_445 12_545
O35 Na3 Ba6 114.3(2) . 12_545
O35 Na3 Ba6 65.7(2) 9 12_545
O35 Na3 Ba6 61.4(2) 12 12_545
O35 Na3 Ba6 118.6(2) 4 12_545
Ba1 Na3 Ba6 66.16(2) 9_556 12_545
Ba1 Na3 Ba6 113.84(2) 1_554 12_545
Ba5 Na3 Ba6 69.179(18) 9 12_545
Ba5 Na3 Ba6 110.821(18) . 12_545
O14 Na3 Ba6 128.95(2) 13 1_545
O14 Na3 Ba6 51.05(2) 5_445 1_545
O35 Na3 Ba6 61.4(2) . 1_545
O35 Na3 Ba6 118.6(2) 9 1_545
O35 Na3 Ba6 114.3(2) 12 1_545
O35 Na3 Ba6 65.7(2) 4 1_545
Ba1 Na3 Ba6 66.16(2) 9_556 1_545
Ba1 Na3 Ba6 113.84(2) 1_554 1_545
Ba5 Na3 Ba6 69.179(18) 9 1_545
Ba5 Na3 Ba6 110.821(18) . 1_545
Ba6 Na3 Ba6 102.08(4) 12_545 1_545
Ru1 O11 Na1 172.3(6) . .
Ru1 O11 Ba6 91.7(5) . 16_545
Na1 O11 Ba6 89.3(4) . 16_545
Ru1 O11 Ba4 89.6(4) . .
Na1 O11 Ba4 89.4(4) . .
Ba6 O11 Ba4 178.6(5) 16_545 .
Ru1 O11 Ba3 96.7(4) . .
Na1 O11 Ba3 90.9(4) . .
Ba6 O11 Ba3 88.1(3) 16_545 .
Ba4 O11 Ba3 91.5(3) . .
Ru1 O11 Ba5 87.2(4) . 13
Na1 O11 Ba5 85.1(3) . 13
Ba6 O11 Ba5 94.0(3) 16_545 13
Ba4 O11 Ba5 86.3(3) . 13
Ba3 O11 Ba5 175.4(5) . 13
Ru1 O12 Ru1 77.2(9) 10_556 .
Ru1 O12 Ba4 162.5(9) 10_556 .
Ru1 O12 Ba4 85.28(6) . .
Ru1 O12 Ba4 85.28(6) 10_556 10_556
Ru1 O12 Ba4 162.5(9) . 10_556
Ba4 O12 Ba4 112.2(9) . 10_556
Ru1 O12 Ba3 91.2(4) 10_556 .
Ru1 O12 Ba3 91.2(4) . .
Ba4 O12 Ba3 89.2(3) . .
Ba4 O12 Ba3 89.2(3) 10_556 .
Ru1 O12 Ba3 91.2(4) 10_556 3_655
Ru1 O12 Ba3 91.2(4) . 3_655
Ba4 O12 Ba3 89.2(3) . 3_655
Ba4 O12 Ba3 89.2(3) 10_556 3_655
Ba3 O12 Ba3 177.0(10) . 3_655
Ru1 O13 Ru1 79.3(5) . 10_556
Ru1 O13 Ba6 167.8(5) . 14_546
Ru1 O13 Ba6 88.74(5) 10_556 14_546
Ru1 O13 Ba6 88.74(5) . 5_545
Ru1 O13 Ba6 167.8(5) 10_556 5_545
Ba6 O13 Ba6 103.0(5) 14_546 5_545
Ru1 O13 Ba3 95.1(5) . 3_655
Ru1 O13 Ba3 95.1(5) 10_556 3_655
Ba6 O13 Ba3 88.4(3) 14_546 3_655
Ba6 O13 Ba3 88.4(3) 5_545 3_655
Ru1 O13 Ba1 87.6(4) . 13_556
Ru1 O13 Ba1 87.6(4) 10_556 13_556
Ba6 O13 Ba1 89.4(3) 14_546 13_556
Ba6 O13 Ba1 89.4(3) 5_545 13_556
Ba3 O13 Ba1 176.5(6) 3_655 13_556
Ru1 O14 Na3 175.0(6) . 5
Ru1 O14 Ba1 94.1(4) . 13_556
Na3 O14 Ba1 90.9(4) 5 13_556
Ru1 O14 Ba6 87.62(19) . 16_545
Na3 O14 Ba6 92.45(19) 5 16_545
Ba1 O14 Ba6 89.3(2) 13_556 16_545
Ru1 O14 Ba6 87.62(19) . 5_545
Na3 O14 Ba6 92.45(19) 5 5_545
Ba1 O14 Ba6 89.3(2) 13_556 5_545
Ba6 O14 Ba6 174.9(4) 16_545 5_545
Ru1 O14 Ba5 87.3(4) . 13
Na3 O14 Ba5 87.7(3) 5 13
Ba1 O14 Ba5 178.6(4) 13_556 13
Ba6 O14 Ba5 90.8(2) 16_545 13
Ba6 O14 Ba5 90.8(2) 5_545 13
Ru2 O21 Na1 177.4(5) . .
Ru2 O21 Ba5 93.3(4) . .
Na1 O21 Ba5 88.6(3) . .
Ru2 O21 Ba6 92.0(4) . 16_545
Na1 O21 Ba6 86.3(3) . 16_545
Ba5 O21 Ba6 173.5(4) . 16_545
Ru2 O21 Ba4 92.1(4) . 13
Na1 O21 Ba4 86.0(3) . 13
Ba5 O21 Ba4 88.6(3) . 13
Ba6 O21 Ba4 95.1(3) 16_545 13
Ru2 O21 Ba3 95.2(3) . .
Na1 O21 Ba3 86.6(3) . .
Ba5 O21 Ba3 90.6(2) . .
Ba6 O21 Ba3 85.1(3) 16_545 .
Ba4 O21 Ba3 172.6(4) 13 .
Ru2 O22 Ru2 83.0(7) 10_556 .
Ru2 O22 Ba3 93.1(3) 10_556 3
Ru2 O22 Ba3 93.1(3) . 3
Ru2 O22 Ba3 93.1(3) 10_556 .
Ru2 O22 Ba3 93.1(3) . .
Ba3 O22 Ba3 171.7(7) 3 .
Ru2 O22 Ba5 166.9(7) 10_556 .
Ru2 O22 Ba5 83.91(9) . .
Ba3 O22 Ba5 87.6(2) 3 .
Ba3 O22 Ba5 87.6(2) . .
Ru2 O22 Ba5 83.91(9) 10_556 10_556
Ru2 O22 Ba5 166.9(7) . 10_556
Ba3 O22 Ba5 87.6(2) 3 10_556
Ba3 O22 Ba5 87.6(2) . 10_556
Ba5 O22 Ba5 109.2(6) . 10_556
Ru2 O23 Na2 173.6(9) . 5_455
Ru2 O23 Ba4 95.0(6) . 13
Na2 O23 Ba4 91.4(5) 5_455 13
Ru2 O23 Ba6 88.3(3) . 16_545
Na2 O23 Ba6 91.2(3) 5_455 16_545
Ba4 O23 Ba6 95.0(3) 13 16_545
Ru2 O23 Ba6 88.3(3) . 5_445
Na2 O23 Ba6 91.2(3) 5_455 5_445
Ba4 O23 Ba6 95.0(3) 13 5_445
Ba6 O23 Ba6 169.7(6) 16_545 5_445
Ru2 O23 Ba2 89.2(5) . .
Na2 O23 Ba2 84.4(5) 5_455 .
Ba4 O23 Ba2 175.9(6) 13 .
Ba6 O23 Ba2 85.1(3) 16_545 .
Ba6 O23 Ba2 85.1(3) 5_445 .
Ru2 O24 Ru2 79.4(4) . 10_556
Ru2 O24 Ba2 92.0(4) . .
Ru2 O24 Ba2 92.0(4) 10_556 .
Ru2 O24 Ba6 166.8(4) . 7_545
Ru2 O24 Ba6 88.29(5) 10_556 7_545
Ba2 O24 Ba6 93.0(3) . 7_545
Ru2 O24 Ba6 88.29(5) . 16_545
Ru2 O24 Ba6 166.8(4) 10_556 16_545
Ba2 O24 Ba6 93.0(3) . 16_545
Ba6 O24 Ba6 103.6(4) 7_545 16_545
Ru2 O24 Ba3 89.8(4) . .
Ru2 O24 Ba3 89.8(4) 10_556 .
Ba2 O24 Ba3 177.7(5) . .
Ba6 O24 Ba3 85.6(3) 7_545 .
Ba6 O24 Ba3 85.6(3) 16_545 .
Ru3 O31 Na1 176.7(6) . .
Ru3 O31 Ba6 98.3(3) . 4_565
Na1 O31 Ba6 84.5(2) . 4_565
Ru3 O31 Ba5 96.7(6) . .
Na1 O31 Ba5 84.7(4) . .
Ba6 O31 Ba5 93.7(4) 4_565 .
Ru3 O31 Ba4 94.3(5) . .
Na1 O31 Ba4 83.8(4) . .
Ba6 O31 Ba4 93.0(4) 4_565 .
Ba5 O31 Ba4 166.2(3) . .
Ru3 O31 Ba3 93.9(3) . .
Na1 O31 Ba3 83.2(2) . .
Ba6 O31 Ba3 167.7(3) 4_565 .
Ba5 O31 Ba3 86.1(3) . .
Ba4 O31 Ba3 84.8(3) . .
Ru3 O32 Ru3 88.0(7) 10_556 .
Ru3 O32 Ba3 95.7(7) 10_556 .
Ru3 O32 Ba3 95.7(7) . .
Ru3 O32 Ba1 90.0(6) 10_556 9_556
Ru3 O32 Ba1 90.0(6) . 9_556
Ba3 O32 Ba1 172.0(7) . 9_556
Ru3 O32 Ba5 173.4(6) 10_556 .
Ru3 O32 Ba5 85.39(11) . .
Ba3 O32 Ba5 85.2(4) . .
Ba1 O32 Ba5 89.8(4) 9_556 .
Ru3 O32 Ba5 85.39(11) 10_556 10_556
Ru3 O32 Ba5 173.4(6) . 10_556
Ba3 O32 Ba5 85.2(4) . 10_556
Ba1 O32 Ba5 89.8(4) 9_556 10_556
Ba5 O32 Ba5 101.2(5) . 10_556
Ru3 O33 Ru3 88.4(9) . 10_556
Ru3 O33 Ba3 94.5(7) . .
Ru3 O33 Ba3 94.5(7) 10_556 .
Ru3 O33 Ba2 91.6(7) . 5_545
Ru3 O33 Ba2 91.6(7) 10_556 5_545
Ba3 O33 Ba2 171.4(9) . 5_545
Ru3 O33 Ba4 174.2(8) . 10_556
Ru3 O33 Ba4 85.90(14) 10_556 10_556
Ba3 O33 Ba4 84.6(5) . 10_556
Ba2 O33 Ba4 89.9(5) 5_545 10_556
Ru3 O33 Ba4 85.90(14) . .
Ru3 O33 Ba4 174.2(8) 10_556 .
Ba3 O33 Ba4 84.6(5) . .
Ba2 O33 Ba4 89.9(5) 5_545 .
Ba4 O33 Ba4 99.8(6) 10_556 .
Ru3 O34 Na2 165.3(5) . .
Ru3 O34 Ba6 97.5(4) . 1_545
Na2 O34 Ba6 94.6(3) . 1_545
Ru3 O34 Ba6 94.3(3) . 4_565
Na2 O34 Ba6 90.0(3) . 4_565
Ba6 O34 Ba6 107.1(3) 1_545 4_565
Ru3 O34 Ba2 91.6(3) . 5_545
Na2 O34 Ba2 81.6(3) . 5_545
Ba6 O34 Ba2 83.6(2) 1_545 5_545
Ba6 O34 Ba2 167.0(3) 4_565 5_545
Ru3 O34 Ba4 85.5(3) . .
Na2 O34 Ba4 81.0(3) . .
Ba6 O34 Ba4 167.9(3) 1_545 .
Ba6 O34 Ba4 84.3(2) 4_565 .
Ba2 O34 Ba4 84.5(2) 5_545 .
Ru3 O35 Na3 151.8(4) . .
Ru3 O35 Ba1 108.1(3) . 9_556
Na3 O35 Ba1 92.1(3) . 9_556
Ru3 O35 Ba5 101.2(3) . .
Na3 O35 Ba5 91.5(3) . .
Ba1 O35 Ba5 105.9(3) 9_556 .
Ru3 O36 Ru3 88.1(4) 10_556 .
Ru3 O36 Ba1 96.0(6) 10_556 9_556
Ru3 O36 Ba1 96.0(6) . 9_556
Ru3 O36 Ba6 175.7(7) 10_556 1_545
Ru3 O36 Ba6 88.45(6) . 1_545
Ba1 O36 Ba6 87.0(4) 9_556 1_545
Ru3 O36 Ba6 88.45(6) 10_556 10_546
Ru3 O36 Ba6 175.7(7) . 10_546
Ba1 O36 Ba6 87.0(4) 9_556 10_546
Ba6 O36 Ba6 94.9(3) 1_545 10_546
Ru3 O36 Ba2 92.4(6) 10_556 5_545
Ru3 O36 Ba2 92.4(6) . 5_545
Ba1 O36 Ba2 168.3(4) 9_556 5_545
Ba6 O36 Ba2 85.0(4) 1_545 5_545
Ba6 O36 Ba2 85.0(4) 10_546 5_545

loop_
_geom_bond_atom_site_label_1
_geom_bond_atom_site_label_2
_geom_bond_distance
_geom_bond_site_symmetry_2
Ba1 O35 2.720(8) 2
Ba1 O35 2.720(8) 4_556
Ba1 O35 2.720(8) 11_556
Ba1 O35 2.720(8) 9_556
Ba1 O14 2.812(10) 13_556
Ba1 O14 2.812(10) 6
Ba1 O36 2.89(2) 9_556
Ba1 O36 2.89(2) 11_556
Ba1 O13 2.937(14) 15_456
Ba1 O13 2.937(14) 13_556
Ba1 O32 3.09(2) 9_556
Ba1 O32 3.09(2) 11_556
Ba2 O24 2.788(12) 3
Ba2 O24 2.788(12) .
Ba2 O36 3.01(2) 7
Ba2 O36 3.01(2) 5_455
Ba2 O23 3.037(15) .
Ba2 O23 3.037(15) 10_556
Ba2 O33 3.04(2) 7
Ba2 O33 3.04(2) 5_455
Ba2 O34 3.199(8) 7
Ba2 O34 3.199(8) 14_456
Ba2 O34 3.199(8) 5_455
Ba2 O34 3.199(8) 16
Ba3 O13 2.841(14) 3_655
Ba3 O11 2.874(11) 10_556
Ba3 O11 2.874(11) .
Ba3 O32 2.90(2) .
Ba3 O22 2.931(2) .
Ba3 O33 2.94(2) .
Ba3 O12 2.942(2) .
Ba3 O21 2.981(9) .
Ba3 O21 2.981(9) 10_556
Ba3 O24 2.996(12) .
Ba3 O31 3.093(7) .
Ba3 O31 3.093(7) 10_556
Ba4 O23 2.826(15) 13
Ba4 O11 2.851(11) 12_655
Ba4 O11 2.851(11) .
Ba4 O12 2.899(15) .
Ba4 O21 2.927(9) 13
Ba4 O21 2.927(9) 8
Ba4 O31 2.986(16) .
Ba4 O31 2.986(16) 12_655
Ba4 O33 3.147(15) 3_655
Ba4 O33 3.147(15) .
Ba4 O34 3.297(9) .
Ba4 O34 3.297(9) 12_655
Ba5 O21 2.798(10) .
Ba5 O21 2.798(10) 12
Ba5 O35 2.816(8) 12
Ba5 O35 2.816(8) .
Ba5 O31 2.921(16) 12
Ba5 O31 2.921(16) .
Ba5 O11 2.997(11) 8_455
Ba5 O11 2.997(11) 13
Ba5 O22 3.005(11) .
Ba5 O14 3.008(10) 13
Ba5 O32 3.171(12) .
Ba5 O32 3.171(12) 3
Ba6 O11 2.783(12) 16
Ba6 O24 2.792(8) 7
Ba6 O13 2.803(9) 5_455
Ba6 O21 2.837(9) 16
Ba6 O34 2.860(9) 1_565
Ba6 O31 2.878(7) 4_565
Ba6 O14 2.935(2) 5_455
Ba6 O23 2.944(2) 5
Ba6 O36 2.979(7) 1_565
Ba6 O34 3.034(8) 4_565
Ba6 Ru2 3.4298(18) 5
Ba6 Ru1 3.4345(18) 5_455
Ru1 O14 1.910(10) .
Ru1 O11 1.932(13) .
Ru1 O11 1.932(13) 12_655
Ru1 O13 2.047(12) .
Ru1 O13 2.047(12) 3_655
Ru1 O12 2.09(2) .
Ru1 Ru1 2.614(3) 10_556
Ru1 Ba6 3.4345(18) 5_545
Ru1 Ba6 3.4345(18) 16_545
Ru1 Ba5 3.4860(18) 13
Ru1 Ba1 3.510(3) 13_556
Ru2 O21 1.831(10) 12
Ru2 O21 1.831(10) .
Ru2 O23 1.852(15) .
Ru2 O22 2.003(14) .
Ru2 O24 2.078(10) .
Ru2 O24 2.078(10) 3
Ru2 Ru2 2.653(4) 10_556
Ru2 Ba6 3.4298(18) 16_545
Ru2 Ba6 3.4298(18) 5_445
Ru2 Ba4 3.510(2) 13
Ru3 O34 1.794(8) .
Ru3 O35 1.814(8) .
Ru3 O31 1.847(7) .
Ru3 O33 2.042(17) .
Ru3 O36 2.048(7) .
Ru3 O32 2.050(14) .
Ru3 Ru3 2.8479(10) 10_556
Ru3 Ba6 3.5693(7) 1_545
Ru3 Ba6 3.6373(6) 4_565
Ru3 Ba1 3.7092(19) 9_556
Na1 O11 2.158(12) .
Na1 O11 2.158(12) 13
Na1 O21 2.239(10) 13
Na1 O21 2.239(10) .
Na1 O31 2.284(8) 13
Na1 O31 2.284(8) .
Na1 Ba6 3.4998(5) 16_545
Na1 Ba6 3.4998(5) 4_565
Na1 Ba5 3.5393(8) 13
Na1 Ba4 3.5591(8) 13
Na2 O34 2.238(8) 4
Na2 O34 2.238(8) 12_655
Na2 O34 2.238(8) .
Na2 O34 2.238(8) 9_655
Na2 O23 2.295(15) 13
Na2 O23 2.295(15) 5_545
Na2 Ba2 3.6254(3) 5_545
Na2 Ba2 3.6254(3) 13
Na2 Ba4 3.684(2) 9_655
Na2 Ba6 3.7706(15) 1_545
Na2 Ba6 3.7706(15) 12_645
Na3 O14 2.245(10) 13
Na3 O14 2.245(10) 5_445
Na3 O35 2.298(8) .
Na3 O35 2.298(8) 9
Na3 O35 2.298(8) 12
Na3 O35 2.298(8) 4
Na3 Ba1 3.6263(3) 9_556
Na3 Ba1 3.6263(3) 1_554
Na3 Ba5 3.681(2) 9
Na3 Ba6 3.7707(15) 12_545
Na3 Ba6 3.7707(15) 1_545
O11 Ba6 2.783(12) 16_545
O11 Ba5 2.997(11) 13
O12 Ru1 2.09(2) 10_556
O12 Ba4 2.899(15) 10_556
O12 Ba3 2.942(2) 3_655
O13 Ru1 2.047(12) 10_556
O13 Ba6 2.803(9) 14_546
O13 Ba6 2.803(9) 5_545
O13 Ba3 2.841(14) 3_655
O13 Ba1 2.937(14) 13_556
O14 Na3 2.245(10) 5
O14 Ba1 2.812(10) 13_556
O14 Ba6 2.935(2) 16_545
O14 Ba6 2.935(2) 5_545
O14 Ba5 3.008(10) 13
O21 Ba6 2.837(9) 16_545
O21 Ba4 2.927(9) 13
O22 Ru2 2.003(14) 10_556
O22 Ba3 2.931(2) 3
O22 Ba5 3.005(11) 10_556
O23 Na2 2.295(15) 5_455
O23 Ba4 2.826(15) 13
O23 Ba6 2.944(2) 16_545
O23 Ba6 2.944(2) 5_445
O24 Ru2 2.078(10) 10_556
O24 Ba6 2.792(8) 7_545
O24 Ba6 2.792(8) 16_545
O31 Ba6 2.878(7) 4_565
O32 Ru3 2.050(14) 10_556
O32 Ba1 3.09(2) 9_556
O32 Ba5 3.171(12) 10_556
O33 Ru3 2.042(17) 10_556
O33 Ba2 3.04(2) 5_545
O33 Ba4 3.147(15) 10_556
O34 Ba6 2.860(9) 1_545
O34 Ba6 3.034(8) 4_565
O34 Ba2 3.199(8) 5_545
O35 Ba1 2.720(8) 9_556
O36 Ru3 2.048(7) 10_556
O36 Ba1 2.89(2) 9_556
O36 Ba6 2.979(7) 1_545
O36 Ba6 2.979(7) 10_546
O36 Ba2 3.01(2) 5_545
